data_7153234
loop_
_publ_author_name
'Dobbs, Adrian P.'
'Guesn\'e, Sebastien J J'
'Parker, Robert J.'
'Skidmore, John'
'Stephenson, Richard A.'
'Hursthouse, Mike B.'

_publ_section_title
;
 A detailed investigation of the aza-Prins reaction.
;
_journal_issue 5
_journal_name_full 'Organic &amp; biomolecular chemistry'
_journal_page_first 1064
_journal_page_last 1080
_journal_paper_doi 10.1039/b915797b
_journal_volume 8
_journal_year 2010
_chemical_formula_sum 'C21 H26 Cl N O2 S'
_chemical_formula_weight 391.94
_chemical_name_systematic
;
?
;
_space_group_IT_number 15
_symmetry_cell_setting monoclinic
_symmetry_space_group_name_Hall '-C 2yc'
_symmetry_space_group_name_H-M 'C 1 2/c 1'
_atom_sites_solution_hydrogens geom
_atom_sites_solution_primary direct
_atom_sites_solution_secondary difmap
_audit_creation_method SHELXL-97
_cell_angle_alpha 90.00
_cell_angle_beta 105.602(2)
_cell_angle_gamma 90.00
_cell_formula_units_Z 8
_cell_length_a 24.2931(8)
_cell_length_b 11.7455(3)
_cell_length_c 14.3281(4)
_cell_measurement_reflns_used 4653
_cell_measurement_temperature 120(2)
_cell_measurement_theta_max 27.48
_cell_measurement_theta_min 2.91
_cell_volume 3937.7(2)
_computing_cell_refinement 'DENZO (Otwinowski & Minor, 1997) & COLLECT (Hooft, R.W.W., 1998)'
_computing_data_collection 'COLLECT (Hooft, R.W.W., 1998)'
_computing_data_reduction 'DENZO (Otwinowski & Minor, 1997) & COLLECT (Hooft, R.W.W., 1998)'
_computing_structure_refinement 'SHELXL-97 (Sheldrick, 1997)'
_computing_structure_solution 'SHELXS-97 (Sheldrick, 1990)'
_diffrn_ambient_temperature 120(2)
_diffrn_detector_area_resol_mean 9.091
_diffrn_measured_fraction_theta_full 0.997
_diffrn_measured_fraction_theta_max 0.997
_diffrn_measurement_device_type 'Bruker-Nonius 95mm CCD camera on \k-goniostat'
_diffrn_measurement_method '\f & \w scans'
_diffrn_radiation_monochromator graphite
_diffrn_radiation_source 'Bruker-Nonius FR591 rotating anode'
_diffrn_radiation_type MoK\a
_diffrn_radiation_wavelength 0.71073
_diffrn_reflns_av_R_equivalents 0.0566
_diffrn_reflns_av_sigmaI/netI 0.0504
_diffrn_reflns_limit_h_max 26
_diffrn_reflns_limit_h_min -31
_diffrn_reflns_limit_k_max 13
_diffrn_reflns_limit_k_min -15
_diffrn_reflns_limit_l_max 18
_diffrn_reflns_limit_l_min -18
_diffrn_reflns_number 22425
_diffrn_reflns_theta_full 27.48
_diffrn_reflns_theta_max 27.48
_diffrn_reflns_theta_min 3.14
_exptl_absorpt_coefficient_mu 0.315
_exptl_absorpt_correction_T_max 0.9454
_exptl_absorpt_correction_T_min 0.8842
_exptl_absorpt_correction_type multi-scan
_exptl_absorpt_process_details 'SADABS V2.10 (Sheldrick, G.M., 2003)'
_exptl_crystal_colour colourless
_exptl_crystal_density_diffrn 1.322
_exptl_crystal_density_method 'not measured'
_exptl_crystal_description block
_exptl_crystal_F_000 1664
_exptl_crystal_size_max 0.40
_exptl_crystal_size_mid 0.32
_exptl_crystal_size_min 0.18
_refine_diff_density_max 0.325
_refine_diff_density_min -0.444
_refine_diff_density_rms 0.051
_refine_ls_extinction_method none
_refine_ls_goodness_of_fit_ref 1.062
_refine_ls_hydrogen_treatment constr
_refine_ls_matrix_type full
_refine_ls_number_parameters 305
_refine_ls_number_reflns 4514
_refine_ls_number_restraints 1
_refine_ls_restrained_S_all 1.065
_refine_ls_R_factor_all 0.0830
_refine_ls_R_factor_gt 0.0494
_refine_ls_shift/su_max 0.000
_refine_ls_shift/su_mean 0.000
_refine_ls_structure_factor_coef Fsqd
_refine_ls_weighting_details 'calc w=1/[\s^2^(Fo^2^)+(0.0621P)^2^+1.8311P] where P=(Fo^2^+2Fc^2^)/3'
_refine_ls_weighting_scheme calc
_refine_ls_wR_factor_gt 0.1195
_refine_ls_wR_factor_ref 0.1356
_reflns_number_gt 3063
_reflns_number_total 4514
_reflns_threshold_expression >2sigma(I)
_cod_data_source_file b915797b.txt
_cod_data_source_block b
_cod_depositor_comments
;
The following automatic conversions were performed:

'_symmetry_cell_setting' value 'Monoclinic' changed to 'monoclinic'
according to /home/saulius/struct/CIF-dictionaries/cif_core.dic
dictionary named 'cif_core.dic' version 2.4.2 from 2011-04-26.

Automatic conversion script
Id: cif_fix_values 1891 2012-01-12 08:04:46Z andrius 
;
_cod_original_sg_symbol_H-M 'C 1 2/c 1 '
_cod_database_code 7153234

loop_
_symmetry_equiv_pos_as_xyz
'x, y, z'
'-x, y, -z+1/2'
'x+1/2, y+1/2, z'
'-x+1/2, y+1/2, -z+1/2'
'-x, -y, -z'
'x, -y, z-1/2'
'-x+1/2, -y+1/2, -z'
'x+1/2, -y+1/2, z-1/2'

loop_
_atom_site_label
_atom_site_type_symbol
_atom_site_fract_x
_atom_site_fract_y
_atom_site_fract_z
_atom_site_U_iso_or_equiv
_atom_site_adp_type
_atom_site_occupancy
_atom_site_symmetry_multiplicity
_atom_site_calc_flag
_atom_site_refinement_flags
_atom_site_disorder_assembly
_atom_site_disorder_group
N1 N 0.34442(8) 0.91016(14) -0.02966(12) 0.0357(4) Uani 1 1 d D . .
Cl1 Cl 0.38250(4) 0.72336(5) -0.28242(4) 0.0697(3) Uani 1 1 d . . .
C1 C 0.29570(10) 0.86798(18) -0.10582(18) 0.0452(6) Uani 1 1 d . A .
H1A H 0.2759 0.9332 -0.1444 0.054 Uiso 1 1 calc R . .
H1B H 0.2683 0.8304 -0.0756 0.054 Uiso 1 1 calc R . .
C2 C 0.31350(10) 0.78452(17) -0.17249(17) 0.0431(5) Uani 1 1 d . . .
H2A H 0.3259 0.7125 -0.1372 0.052 Uiso 1 1 calc R A .
H2B H 0.2803 0.7676 -0.2282 0.052 Uiso 1 1 calc R . .
C3 C 0.36148(10) 0.83100(16) -0.20904(14) 0.0361(5) Uani 1 1 d . A .
H3 H 0.3476 0.8996 -0.2499 0.043 Uiso 1 1 calc R . .
C4 C 0.41173(8) 0.86414(16) -0.12640(14) 0.0313(4) Uani 1 1 d . . .
H4 H 0.4234 0.7948 -0.0853 0.038 Uiso 1 1 calc R A .
C5 C 0.39246(9) 0.95381(16) -0.06343(14) 0.0317(4) Uani 1 1 d . A .
H5 H 0.4251 0.9664 -0.0048 0.038 Uiso 1 1 calc R . .
C6 C 0.46401(10) 0.9045(2) -0.1560(2) 0.0546(7) Uani 1 1 d . A .
H6A H 0.4824 0.8393 -0.1779 0.082 Uiso 1 1 calc R . .
H6B H 0.4910 0.9403 -0.1004 0.082 Uiso 1 1 calc R . .
H6C H 0.4524 0.9599 -0.2088 0.082 Uiso 1 1 calc R . .
C7 C 0.37666(10) 1.06985(16) -0.11207(15) 0.0357(5) Uani 1 1 d . . .
H7A H 0.4057 1.0919 -0.1456 0.043 Uiso 1 1 calc R A .
H7B H 0.3394 1.0638 -0.1613 0.043 Uiso 1 1 calc R . .
C8 C 0.37304(13) 1.16081(19) -0.03960(18) 0.0575(7) Uani 1 1 d . A .
H8A H 0.4123 1.1803 -0.0014 0.069 Uiso 1 1 calc R . .
H8B H 0.3526 1.1292 0.0057 0.069 Uiso 1 1 calc R . .
C9 C 0.34321(10) 1.26876(16) -0.08361(16) 0.0408(5) Uani 1 1 d . . .
C10 C 0.30323(11) 1.31753(19) -0.04389(18) 0.0511(6) Uani 1 1 d . A .
H10 H 0.2949 1.2822 0.0104 0.061 Uiso 1 1 calc R . .
C11 C 0.27502(11) 1.4160(2) -0.08060(19) 0.0531(6) Uani 1 1 d . . .
H11 H 0.2469 1.4468 -0.0527 0.064 Uiso 1 1 calc R A .
C12 C 0.28735(10) 1.46963(18) -0.15692(18) 0.0489(6) Uani 1 1 d . A .
H12 H 0.2681 1.5379 -0.1821 0.059 Uiso 1 1 calc R . .
C13 C 0.32797(11) 1.42411(19) -0.19733(18) 0.0499(6) Uani 1 1 d . . .
H13 H 0.3374 1.4622 -0.2494 0.060 Uiso 1 1 calc R A .
C14 C 0.35527(10) 1.32226(19) -0.16191(17) 0.0442(5) Uani 1 1 d . A .
H14 H 0.3821 1.2896 -0.1916 0.053 Uiso 1 1 calc R . .
S1A S 0.36559(16) 0.8662(5) 0.0868(4) 0.0434(10) Uani 0.50 1 d PD A 1
O2A O 0.3134(3) 0.8453(6) 0.1098(5) 0.0522(17) Uani 0.50 1 d P A 1
O1A O 0.4070(2) 0.9432(5) 0.1437(4) 0.0577(14) Uani 0.50 1 d P A 1
C15A C 0.39061(16) 0.7408(5) 0.0919(4) 0.0341(19) Uani 0.50 1 d PG A 1
C16A C 0.36973(14) 0.6337(5) 0.0589(5) 0.0250(17) Uani 0.50 1 d PG A 1
H16A H 0.3305 0.6244 0.0255 0.030 Uiso 0.50 1 calc PR A 1
C17A C 0.4062(2) 0.5403(4) 0.0746(4) 0.0280(14) Uani 0.50 1 d PG A 1
H17A H 0.3919 0.4672 0.0521 0.034 Uiso 0.50 1 calc PR A 1
C18A C 0.46357(19) 0.5540(3) 0.1235(3) 0.0341(13) Uani 0.50 1 d PG A 1
C19A C 0.48445(13) 0.6610(3) 0.1565(2) 0.0373(10) Uani 0.50 1 d PG A 1
H19A H 0.5236 0.6703 0.1899 0.045 Uiso 0.50 1 calc PR A 1
C20A C 0.44797(18) 0.7544(3) 0.1407(3) 0.0365(12) Uani 0.50 1 d PG A 1
H20A H 0.4622 0.8275 0.1633 0.044 Uiso 0.50 1 calc PR A 1
C21A C 0.5009(3) 0.4514(5) 0.1411(4) 0.0507(13) Uani 0.50 1 d P A 1
H21A H 0.4809 0.3879 0.1018 0.076 Uiso 0.50 1 calc PR A 1
H21B H 0.5100 0.4307 0.2099 0.076 Uiso 0.50 1 calc PR A 1
H21C H 0.5363 0.4678 0.1234 0.076 Uiso 0.50 1 calc PR A 1
S1B S 0.34702(15) 0.8635(5) 0.0745(4) 0.0315(7) Uani 0.50 1 d PD A 2
O2B O 0.2909(2) 0.8287(6) 0.0803(5) 0.0392(14) Uani 0.50 1 d P A 2
O1B O 0.37646(18) 0.9511(4) 0.1371(4) 0.0379(11) Uani 0.50 1 d P A 2
C15B C 0.40139(18) 0.7375(4) 0.0924(4) 0.0282(16) Uani 0.50 1 d PG A 2
C16B C 0.36850(14) 0.6390(6) 0.0758(6) 0.036(2) Uani 0.50 1 d PG A 2
H16B H 0.3283 0.6434 0.0664 0.043 Uiso 0.50 1 calc PR A 2
C17B C 0.3944(2) 0.5340(4) 0.0730(5) 0.045(2) Uani 0.50 1 d PG A 2
H17B H 0.3719 0.4666 0.0616 0.053 Uiso 0.50 1 calc PR A 2
C18B C 0.4532(2) 0.5275(3) 0.0868(3) 0.0371(14) Uani 0.50 1 d PG A 2
C19B C 0.48606(14) 0.6260(3) 0.1034(3) 0.0443(11) Uani 0.50 1 d PG A 2
H19B H 0.5262 0.6216 0.1128 0.053 Uiso 0.50 1 calc PR A 2
C20B C 0.46017(17) 0.7311(3) 0.1062(3) 0.0397(12) Uani 0.50 1 d PG A 2
H20B H 0.4826 0.7984 0.1175 0.048 Uiso 0.50 1 calc PR A 2
C21B C 0.4847(3) 0.4138(5) 0.0855(4) 0.0567(16) Uani 0.50 1 d P A 2
H21D H 0.5258 0.4280 0.0990 0.085 Uiso 0.50 1 calc PR A 2
H21E H 0.4708 0.3782 0.0216 0.085 Uiso 0.50 1 calc PR A 2
H21F H 0.4774 0.3629 0.1351 0.085 Uiso 0.50 1 calc PR A 2

loop_
_atom_site_aniso_label
_atom_site_aniso_U_11
_atom_site_aniso_U_22
_atom_site_aniso_U_33
_atom_site_aniso_U_23
_atom_site_aniso_U_13
_atom_site_aniso_U_12
N1 0.0468(11) 0.0288(8) 0.0374(9) 0.0088(7) 0.0215(9) 0.0085(8)
Cl1 0.1373(7) 0.0384(3) 0.0361(3) -0.0004(2) 0.0280(4) 0.0279(4)
C1 0.0337(13) 0.0396(12) 0.0660(15) 0.0151(11) 0.0197(12) 0.0027(9)
C2 0.0434(13) 0.0298(10) 0.0469(12) 0.0047(9) -0.0036(10) -0.0055(9)
C3 0.0537(14) 0.0238(9) 0.0295(10) 0.0019(8) 0.0091(10) 0.0091(9)
C4 0.0333(11) 0.0281(9) 0.0351(10) 0.0081(8) 0.0140(9) 0.0062(8)
C5 0.0352(11) 0.0267(9) 0.0314(10) 0.0020(8) 0.0062(9) -0.0005(8)
C6 0.0422(14) 0.0537(14) 0.0771(17) 0.0204(13) 0.0321(13) 0.0124(11)
C7 0.0437(13) 0.0250(9) 0.0403(11) 0.0044(8) 0.0143(10) -0.0002(9)
C8 0.086(2) 0.0289(11) 0.0489(13) -0.0005(10) 0.0027(14) 0.0134(12)
C9 0.0496(14) 0.0241(10) 0.0434(12) -0.0020(9) 0.0033(11) 0.0009(9)
C10 0.0689(18) 0.0326(11) 0.0508(14) -0.0033(10) 0.0144(13) -0.0012(11)
C11 0.0553(16) 0.0397(12) 0.0601(15) -0.0072(12) 0.0082(13) 0.0060(11)
C12 0.0480(15) 0.0267(10) 0.0570(14) -0.0060(10) -0.0117(12) 0.0032(10)
C13 0.0515(15) 0.0387(12) 0.0517(13) 0.0110(11) 0.0006(12) -0.0130(11)
C14 0.0375(13) 0.0407(12) 0.0505(13) 0.0037(11) 0.0051(11) 0.0017(10)
S1A 0.075(3) 0.0319(10) 0.0289(13) 0.0055(9) 0.0241(18) 0.009(2)
O2A 0.071(5) 0.048(3) 0.058(4) 0.020(3) 0.052(4) 0.022(3)
O1A 0.102(4) 0.035(2) 0.0309(19) -0.0071(15) 0.008(3) -0.002(3)
C15A 0.023(3) 0.053(5) 0.026(4) 0.006(3) 0.007(3) -0.006(3)
C16A 0.029(4) 0.026(3) 0.022(3) -0.005(2) 0.012(2) -0.006(3)
C17A 0.024(3) 0.026(3) 0.037(4) 0.010(3) 0.012(2) 0.004(2)
C18A 0.029(3) 0.046(3) 0.025(3) 0.016(2) 0.003(2) 0.006(2)
C19A 0.029(2) 0.049(3) 0.032(2) 0.003(2) 0.004(2) 0.004(2)
C20A 0.039(3) 0.044(3) 0.032(3) 0.006(2) 0.017(2) 0.004(2)
C21A 0.057(4) 0.054(3) 0.048(3) 0.016(3) 0.027(3) 0.023(3)
S1B 0.0424(16) 0.0244(7) 0.0315(13) 0.0002(7) 0.0165(13) 0.0007(12)
O2B 0.030(3) 0.039(2) 0.055(4) 0.010(2) 0.024(2) 0.005(2)
O1B 0.054(3) 0.0324(19) 0.0302(19) -0.0064(14) 0.016(2) -0.005(2)
C15B 0.042(3) 0.019(3) 0.022(4) 0.006(3) 0.004(3) -0.001(2)
C16B 0.038(4) 0.038(4) 0.035(3) 0.008(3) 0.017(3) 0.010(3)
C17B 0.040(4) 0.048(4) 0.053(5) 0.007(4) 0.025(3) 0.008(3)
C18B 0.040(4) 0.043(3) 0.024(3) 0.010(2) 0.000(2) 0.004(2)
C19B 0.032(3) 0.056(3) 0.039(3) 0.010(2) 0.000(2) 0.008(2)
C20B 0.031(3) 0.049(3) 0.036(3) 0.006(2) 0.003(2) -0.007(2)
C21B 0.080(4) 0.051(3) 0.048(3) 0.017(3) 0.032(3) 0.033(3)

loop_
_atom_type_symbol
_atom_type_description
_atom_type_scat_dispersion_real
_atom_type_scat_dispersion_imag
_atom_type_scat_source
C C 0.0033 0.0016 'International Tables Vol C Tables 4.2.6.8 and 6.1.1.4'
H H 0.0000 0.0000 'International Tables Vol C Tables 4.2.6.8 and 6.1.1.4'
N N 0.0061 0.0033 'International Tables Vol C Tables 4.2.6.8 and 6.1.1.4'
O O 0.0106 0.0060 'International Tables Vol C Tables 4.2.6.8 and 6.1.1.4'
S S 0.1246 0.1234 'International Tables Vol C Tables 4.2.6.8 and 6.1.1.4'
Cl Cl 0.1484 0.1585 'International Tables Vol C Tables 4.2.6.8 and 6.1.1.4'

loop_
_geom_angle_atom_site_label_1
_geom_angle_atom_site_label_2
_geom_angle_atom_site_label_3
_geom_angle
C1 N1 C5 115.26(16)
C1 N1 S1B 114.0(2)
C5 N1 S1B 126.87(19)
C1 N1 S1A 127.1(2)
C5 N1 S1A 111.96(19)
S1B N1 S1A 14.9(2)
N1 C1 C2 112.30(17)
N1 C1 H1A 109.1
C2 C1 H1A 109.1
N1 C1 H1B 109.1
C2 C1 H1B 109.1
H1A C1 H1B 107.9
C3 C2 C1 111.43(17)
C3 C2 H2A 109.3
C1 C2 H2A 109.3
C3 C2 H2B 109.3
C1 C2 H2B 109.3
H2A C2 H2B 108.0
C2 C3 C4 111.14(16)
C2 C3 Cl1 108.43(14)
C4 C3 Cl1 110.05(14)
C2 C3 H3 109.1
C4 C3 H3 109.1
Cl1 C3 H3 109.1
C3 C4 C6 115.04(18)
C3 C4 C5 109.13(16)
C6 C4 C5 111.05(17)
C3 C4 H4 107.1
C6 C4 H4 107.1
C5 C4 H4 107.1
N1 C5 C7 109.64(16)
N1 C5 C4 110.35(15)
C7 C5 C4 114.87(16)
N1 C5 H5 107.2
C7 C5 H5 107.2
C4 C5 H5 107.2
C4 C6 H6A 109.5
C4 C6 H6B 109.5
H6A C6 H6B 109.5
C4 C6 H6C 109.5
H6A C6 H6C 109.5
H6B C6 H6C 109.5
C8 C7 C5 111.76(17)
C8 C7 H7A 109.3
C5 C7 H7A 109.3
C8 C7 H7B 109.3
C5 C7 H7B 109.3
H7A C7 H7B 107.9
C7 C8 C9 114.65(19)
C7 C8 H8A 108.6
C9 C8 H8A 108.6
C7 C8 H8B 108.6
C9 C8 H8B 108.6
H8A C8 H8B 107.6
C10 C9 C14 118.2(2)
C10 C9 C8 119.3(2)
C14 C9 C8 122.5(2)
C11 C10 C9 121.8(2)
C11 C10 H10 119.1
C9 C10 H10 119.1
C12 C11 C10 120.1(2)
C12 C11 H11 120.0
C10 C11 H11 120.0
C11 C12 C13 119.6(2)
C11 C12 H12 120.2
C13 C12 H12 120.2
C12 C13 C14 120.2(2)
C12 C13 H13 119.9
C14 C13 H13 119.9
C9 C14 C13 120.0(2)
C9 C14 H14 120.0
C13 C14 H14 120.0
O2A S1A O1A 120.8(5)
O2A S1A C15A 100.6(5)
O1A S1A C15A 111.0(4)
O2A S1A N1 103.3(3)
O1A S1A N1 110.5(4)
C15A S1A N1 109.9(4)
C16A C15A C20A 120.0
C16A C15A S1A 136.3(3)
C20A C15A S1A 103.7(3)
C15A C16A C17A 120.0
C15A C16A H16A 120.0
C17A C16A H16A 120.0
C16A C17A C18A 120.0
C16A C17A H17A 120.0
C18A C17A H17A 120.0
C19A C18A C17A 120.0
C19A C18A C21A 121.6(4)
C17A C18A C21A 118.3(4)
C18A C19A C20A 120.0
C18A C19A H19A 120.0
C20A C19A H19A 120.0
C19A C20A C15A 120.0
C19A C20A H20A 120.0
C15A C20A H20A 120.0
O1B S1B O2B 119.2(5)
O1B S1B N1 103.4(4)
O2B S1B N1 110.8(4)
O1B S1B C15B 104.9(3)
O2B S1B C15B 113.1(5)
N1 S1B C15B 104.0(3)
C16B C15B C20B 120.0
C16B C15B S1B 105.7(3)
C20B C15B S1B 133.8(3)
C15B C16B C17B 120.0
C15B C16B H16B 120.0
C17B C16B H16B 120.0
C18B C17B C16B 120.0
C18B C17B H17B 120.0
C16B C17B H17B 120.0
C17B C18B C19B 120.0
C17B C18B C21B 122.7(4)
C19B C18B C21B 117.3(4)
C20B C19B C18B 120.0
C20B C19B H19B 120.0
C18B C19B H19B 120.0
C19B C20B C15B 120.0
C19B C20B H20B 120.0
C15B C20B H20B 120.0
C18B C21B H21D 109.5
C18B C21B H21E 109.5
H21D C21B H21E 109.5
C18B C21B H21F 109.5
H21D C21B H21F 109.5
H21E C21B H21F 109.5

loop_
_geom_bond_atom_site_label_1
_geom_bond_atom_site_label_2
_geom_bond_distance
N1 C1 1.464(3)
N1 C5 1.470(3)
N1 S1B 1.574(6)
N1 S1A 1.689(5)
Cl1 C3 1.8037(19)
C1 C2 1.511(3)
C1 H1A 0.9900
C1 H1B 0.9900
C2 C3 1.503(3)
C2 H2A 0.9900
C2 H2B 0.9900
C3 C4 1.505(3)
C3 H3 1.0000
C4 C6 1.519(3)
C4 C5 1.539(3)
C4 H4 1.0000
C5 C7 1.532(3)
C5 H5 1.0000
C6 H6A 0.9800
C6 H6B 0.9800
C6 H6C 0.9800
C7 C8 1.509(3)
C7 H7A 0.9900
C7 H7B 0.9900
C8 C9 1.512(3)
C8 H8A 0.9900
C8 H8B 0.9900
C9 C10 1.376(3)
C9 C14 1.384(3)
C10 C11 1.375(3)
C10 H10 0.9500
C11 C12 1.363(4)
C11 H11 0.9500
C12 C13 1.379(3)
C12 H12 0.9500
C13 C14 1.396(3)
C13 H13 0.9500
C14 H14 0.9500
S1A O2A 1.414(7)
S1A O1A 1.433(8)
S1A C15A 1.588(7)
C15A C16A 1.3900
C15A C20A 1.3900
C16A C17A 1.3900
C16A H16A 0.9500
C17A C18A 1.3900
C17A H17A 0.9500
C18A C19A 1.3900
C18A C21A 1.488(6)
C19A C20A 1.3900
C19A H19A 0.9500
C20A H20A 0.9500
C21A H21A 0.9800
C21A H21B 0.9800
C21A H21C 0.9800
S1B O1B 1.425(8)
S1B O2B 1.447(6)
S1B C15B 1.954(6)
C15B C16B 1.3900
C15B C20B 1.3900
C16B C17B 1.3900
C16B H16B 0.9500
C17B C18B 1.3900
C17B H17B 0.9500
C18B C19B 1.3900
C18B C21B 1.542(6)
C19B C20B 1.3900
C19B H19B 0.9500
C20B H20B 0.9500
C21B H21D 0.9800
C21B H21E 0.9800
C21B H21F 0.9800
